data_4002954
loop_
_publ_author_name
'Yangui, Aymen'
'Roccanova, Rachel'
'McWhorter, Timothy M.'
'Wu, Yuntao'
'Du, Mao-Hua'
'Saparov, Bayrammurad'

_publ_section_title
;
 Hybrid Organic--Inorganic Halides (C5H7N2)2MBr4 (M = Hg, Zn) with High
 Color Rendering Index and High-Efficiency White-Light Emission
;
_journal_issue 8
_journal_name_full 'Chemistry of Materials'
_journal_page_first 2983
_journal_paper_doi 10.1021/acs.chemmater.9b00537
_journal_volume 31
_journal_year 2019
_chemical_formula_moiety 'Hg Br4; 2(C5 H7 N2)'
_chemical_formula_sum 'C10 H16 Br4 Hg N4 O'
_chemical_formula_weight 728.50
_chemical_name_common DD115
_chemical_name_systematic di(4-aminopyridine)tetrabromomercurate
_space_group_crystal_system orthorhombic
_space_group_IT_number 57
_space_group_name_Hall '-P 2c 2b'
_space_group_name_H-M_alt 'P b c m'
_symmetry_space_group_name_Hall '-P 2c 2b'
_symmetry_space_group_name_H-M 'P b c m'
_atom_sites_solution_hydrogens mixed
_cell_angle_alpha 90
_cell_angle_beta 90
_cell_angle_gamma 90
_cell_formula_units_Z 4
_cell_length_a 6.7934(7)
_cell_length_b 13.8808(15)
_cell_length_c 18.685(2)
_cell_measurement_reflns_used 6789
_cell_measurement_temperature 100.(2)
_cell_measurement_theta_max 29.3920
_cell_measurement_theta_min 2.1799
_cell_volume 1762.0(3)
_computing_molecular_graphics 'shelXle (C.B. Huebschle, rev 807)'
_computing_structure_refinement 'SHELXL-2014/7 (Sheldrick, 2014)'
_diffrn_ambient_temperature 100.(2)
_diffrn_measured_fraction_theta_full 1.000
_diffrn_measured_fraction_theta_max 1.000
_diffrn_measurement_device_type 'Bruker D8'
_diffrn_radiation_type 'Mo K\a'
_diffrn_radiation_wavelength 0.71073
_diffrn_reflns_av_R_equivalents 0.0618
_diffrn_reflns_av_unetI/netI 0.0220
_diffrn_reflns_limit_h_max 8
_diffrn_reflns_limit_h_min -8
_diffrn_reflns_limit_k_max 18
_diffrn_reflns_limit_k_min -18
_diffrn_reflns_limit_l_max 24
_diffrn_reflns_limit_l_min -24
_diffrn_reflns_number 37840
_diffrn_reflns_theta_full 27.88
_diffrn_reflns_theta_max 27.88
_diffrn_reflns_theta_min 2.18
_exptl_absorpt_coefficient_mu 17.806
_exptl_absorpt_correction_T_max 0.48
_exptl_absorpt_correction_T_min 0.30
_exptl_absorpt_correction_type multi-scan
_exptl_absorpt_process_details
;
;
_exptl_crystal_colour colourless
_exptl_crystal_density_diffrn 2.746
_exptl_crystal_density_method 'not measured'
_exptl_crystal_description block
_exptl_crystal_F_000 1328
_exptl_crystal_size_max 0.090
_exptl_crystal_size_mid 0.079
_exptl_crystal_size_min 0.049
_refine_diff_density_max 0.678
_refine_diff_density_min -0.711
_refine_ls_extinction_method none
_refine_ls_goodness_of_fit_ref 1.010
_refine_ls_hydrogen_treatment mixed
_refine_ls_matrix_type full
_refine_ls_number_parameters 103
_refine_ls_number_reflns 2167
_refine_ls_number_restraints 0
_refine_ls_restrained_S_all 1.010
_refine_ls_R_factor_all 0.0238
_refine_ls_R_factor_gt 0.0172
_refine_ls_shift/su_max 0.003
_refine_ls_shift/su_mean 0.000
_refine_ls_structure_factor_coef Fsqd
_refine_ls_weighting_details 'w=1/[\s^2^(Fo^2^)+(0.0112P)^2^+1.8082P] where P=(Fo^2^+2Fc^2^)/3'
_refine_ls_weighting_scheme calc
_refine_ls_wR_factor_gt 0.0322
_refine_ls_wR_factor_ref 0.0338
_reflns_number_gt 1881
_reflns_number_total 2167
_reflns_threshold_expression 'I > 2\s(I)'
_cod_data_source_file cm9b00537_si_002.cif
_cod_data_source_block (4AMP)2HgBr4(H2O)
_cod_database_code 4002954

loop_
_space_group_symop_operation_xyz
'x, y, z'
'-x, -y, z+1/2'
'-x, y+1/2, -z+1/2'
'x, -y+1/2, -z'
'-x, -y, -z'
'x, y, -z-1/2'
'x, -y-1/2, z-1/2'
'-x, y-1/2, z'

loop_
_atom_site_type_symbol
_atom_site_label
_atom_site_fract_x
_atom_site_fract_y
_atom_site_fract_z
_atom_site_U_iso_or_equiv
_atom_site_adp_type
_atom_site_calc_flag
_atom_site_refinement_flags_adp
_atom_site_refinement_flags_occupancy
_atom_site_refinement_flags_posn
_atom_site_occupancy
Hg Hg1 -0.00754(3) 0.79263(2) 0.75 0.01604(5) Uani d T P S 1
Br Br1 0.37299(6) 0.76698(3) 0.75 0.01520(9) Uani d T P S 1
Br Br2 -0.11156(6) 0.97286(3) 0.75 0.01671(9) Uani d T P S 1
Br Br3 -0.13679(4) 0.70654(2) 0.63325(2) 0.01726(7) Uani d . . . 1
O O1 0.6080(6) 0.5472(2) 0.75 0.0203(7) Uani d T P S 1
H H7 0.683(9) 0.587(4) 0.75 0.04(2) Uiso d . P S 1
H H6 0.521(10) 0.590(5) 0.75 0.07(2) Uiso d . P S 1
N N1 0.6431(4) 0.33837(17) 0.41503(13) 0.0177(6) Uani d . . . 1
H H1A 0.7548 0.3367 0.3912 0.021 Uiso calc U . R 1
H H1B 0.5338 0.3183 0.3946 0.021 Uiso calc U . R 1
N N2 0.6300(4) 0.44720(17) 0.61857(14) 0.0225(6) Uani d . . . 1
H H2 0.6266 0.4733 0.6615 0.027 Uiso calc U . R 1
C C1 0.4617(4) 0.3758(2) 0.52170(16) 0.0175(6) Uani d . . . 1
H H1 0.3424 0.3526 0.5015 0.021 Uiso calc U . R 1
C C2 0.6393(4) 0.37139(19) 0.48209(15) 0.0140(6) Uani d . . . 1
C C3 0.8124(5) 0.4041(2) 0.51620(16) 0.0185(6) Uani d . . . 1
H H3 0.9355 0.4001 0.4923 0.022 Uiso calc U . R 1
C C4 0.4632(5) 0.4137(2) 0.58915(17) 0.0216(7) Uani d . . . 1
H H4 0.3441 0.4163 0.6157 0.026 Uiso calc U . R 1
C C5 0.8025(5) 0.4413(2) 0.58325(17) 0.0226(7) Uani d . . . 1
H H5 0.9194 0.4637 0.6057 0.027 Uiso calc U . R 1

loop_
_atom_site_aniso_label
_atom_site_aniso_U_11
_atom_site_aniso_U_22
_atom_site_aniso_U_33
_atom_site_aniso_U_12
_atom_site_aniso_U_13
_atom_site_aniso_U_23
Hg1 0.01575(9) 0.01713(8) 0.01525(8) 0.00057(7) 0 0
Br1 0.0141(2) 0.0172(2) 0.01427(19) 0.00112(16) 0 0
Br2 0.0165(2) 0.01607(19) 0.0176(2) 0.00119(17) 0 0
Br3 0.01315(15) 0.02203(15) 0.01659(14) 0.00036(12) -0.00123(11) -0.00418(12)
O1 0.0241(19) 0.0185(17) 0.0184(16) 0.0006(17) 0 0
N1 0.0146(14) 0.0228(14) 0.0157(13) -0.0001(11) 0.0030(10) -0.0042(10)
N2 0.0378(18) 0.0172(13) 0.0124(12) 0.0019(12) -0.0012(12) -0.0003(10)
C1 0.0181(17) 0.0143(14) 0.0200(15) 0.0000(12) 0.0029(13) 0.0029(12)
C2 0.0174(16) 0.0098(13) 0.0149(14) 0.0014(11) -0.0017(12) 0.0020(11)
C3 0.0171(16) 0.0180(15) 0.0204(15) 0.0018(12) -0.0014(13) -0.0006(12)
C4 0.0288(19) 0.0146(14) 0.0214(16) 0.0037(13) 0.0078(14) 0.0041(12)
C5 0.0258(19) 0.0195(16) 0.0226(17) 0.0000(14) -0.0093(14) 0.0011(13)

loop_
_atom_type_symbol
_atom_type_description
_atom_type_scat_dispersion_real
_atom_type_scat_dispersion_imag
_atom_type_scat_source
C C 0.0033 0.0016 'International Tables Vol C Tables 4.2.6.8 and 6.1.1.4'
H H 0.0000 0.0000 'International Tables Vol C Tables 4.2.6.8 and 6.1.1.4'
N N 0.0061 0.0033 'International Tables Vol C Tables 4.2.6.8 and 6.1.1.4'
Br Br -0.2901 2.4595 'International Tables Vol C Tables 4.2.6.8 and 6.1.1.4'
Hg Hg -2.3894 9.2266 'International Tables Vol C Tables 4.2.6.8 and 6.1.1.4'
O O 0.0106 0.0060 'International Tables Vol C Tables 4.2.6.8 and 6.1.1.4'

loop_
_geom_angle_atom_site_label_1
_geom_angle_atom_site_label_2
_geom_angle_atom_site_label_3
_geom_angle_site_symmetry_1
_geom_angle_site_symmetry_3
_geom_angle
Br2 Hg1 Br1 . . 113.613(15)
Br2 Hg1 Br3 . 6_557 110.210(10)
Br1 Hg1 Br3 . 6_557 105.545(10)
Br2 Hg1 Br3 . . 110.210(10)
Br1 Hg1 Br3 . . 105.544(10)
Br3 Hg1 Br3 6_557 . 111.588(16)
H7 O1 H6 . . 88.(6)
C2 N1 H1A . . 120.0
C2 N1 H1B . . 120.0
H1A N1 H1B . . 120.0
C4 N2 C5 . . 120.8(3)
C4 N2 H2 . . 119.6
C5 N2 H2 . . 119.6
C4 C1 C2 . . 119.5(3)
C4 C1 H1 . . 120.2
C2 C1 H1 . . 120.2
N1 C2 C3 . . 121.2(3)
N1 C2 C1 . . 121.5(3)
C3 C2 C1 . . 117.3(3)
C5 C3 C2 . . 119.8(3)
C5 C3 H3 . . 120.1
C2 C3 H3 . . 120.1
N2 C4 C1 . . 121.2(3)
N2 C4 H4 . . 119.4
C1 C4 H4 . . 119.4
N2 C5 C3 . . 121.2(3)
N2 C5 H5 . . 119.4
C3 C5 H5 . . 119.4

loop_
_geom_bond_atom_site_label_1
_geom_bond_atom_site_label_2
_geom_bond_site_symmetry_2
_geom_bond_distance
Hg1 Br2 . 2.5998(5)
Hg1 Br1 . 2.6094(5)
Hg1 Br3 6_557 2.6377(4)
Hg1 Br3 . 2.6377(4)
O1 H7 . 0.75(6)
O1 H6 . 0.84(7)
N1 C2 . 1.334(4)
N1 H1A . 0.88
N1 H1B . 0.88
N2 C4 . 1.343(4)
N2 C5 . 1.347(4)
N2 H2 . 0.88
C1 C4 . 1.365(4)
C1 C2 . 1.417(4)
C1 H1 . 0.95
C2 C3 . 1.413(4)
C3 C5 . 1.357(4)
C3 H3 . 0.95
C4 H4 . 0.95
C5 H5 . 0.95

loop_
_geom_torsion_atom_site_label_1
_geom_torsion_atom_site_label_2
_geom_torsion_atom_site_label_3
_geom_torsion_atom_site_label_4
_geom_torsion
C4 C1 C2 N1 -177.4(3)
C4 C1 C2 C3 2.1(4)
N1 C2 C3 C5 177.0(3)
C1 C2 C3 C5 -2.5(4)
C5 N2 C4 C1 -2.4(4)
C2 C1 C4 N2 0.3(4)
C4 N2 C5 C3 2.0(4)
C2 C3 C5 N2 0.5(5)
